data_4074840
loop_
_publ_author_name
'Knijnenburg, Quinten'
'Smits, Jan M. M.'
'Budzelaar, Peter H. M.'

_publ_contact_author
;
        Drs. Q. Knijnenburg
        Metal-Organic Chemistry
        Radboud University Nijmegen
        Toernooiveld 1
        6525 ED  Nijmegen
        The Netherlands
;
_publ_section_title
;
 Reaction of the Diimine Pyridine Ligand with Aluminum Alkyls:&#x00A0; An
 Unexpectedly Complex Reaction
;
_journal_issue 4
_journal_name_full Organometallics
_journal_page_first 1036
_journal_paper_doi 10.1021/om050936m
_journal_volume 25
_journal_year 2006
_chemical_formula_sum 'C82 H124 Al2 N6'
_chemical_formula_weight 1247.83
_chemical_name_systematic
;
 ?
;
_space_group_IT_number 14
_symmetry_cell_setting monoclinic
_symmetry_space_group_name_Hall '-P 2ybc'
_symmetry_space_group_name_H-M 'P 1 21/c 1'
_atom_sites_solution_hydrogens geom
_atom_sites_solution_primary direct
_atom_sites_solution_secondary difmap
_audit_creation_date 2005-04-13
_audit_creation_method 'SHELXL, adapted and expanded'
_cell_angle_alpha 90.00
_cell_angle_beta 95.783(16)
_cell_angle_gamma 90.00
_cell_formula_units_Z 2
_cell_length_a 10.653(3)
_cell_length_b 16.9159(15)
_cell_length_c 21.622(3)
_cell_measurement_reflns_used 70
_cell_measurement_temperature 208(2)
_cell_measurement_theta_max 25.000
_cell_measurement_theta_min 3.060
_cell_volume 3876.6(13)
_computing_data_collection
;
Nonius "Collect" program suite (Nonius, 1999)
;
_computing_data_reduction
;
Nonius "EvalCCD" program suite (Duisenberg, 1998)
;
_computing_molecular_graphics
;
PLATON (Spek, 2003)
;
_computing_structure_refinement 'SHELXL-97 (Sheldrick, 1997)'
_computing_structure_solution
;
DIRDIF (Beurskens et al., 1996),
PATTY (Beurskens et al., 1987)
;
_diffrn_ambient_temperature 208(2)
_diffrn_detector_area_resol_mean 18.4
_diffrn_measured_fraction_theta_full 0.962
_diffrn_measured_fraction_theta_max 0.962
_diffrn_measurement_device 'Nonius KappaCCD'
_diffrn_measurement_method 'area detector \f and \w scan'
_diffrn_radiation_monochromator graphite
_diffrn_radiation_source 'fine-focus sealed tube'
_diffrn_radiation_type MoK\a
_diffrn_radiation_wavelength 0.71073
_diffrn_reflns_av_R_equivalents 0.1215
_diffrn_reflns_av_sigmaI/netI 0.0614
_diffrn_reflns_limit_h_max 12
_diffrn_reflns_limit_h_min -12
_diffrn_reflns_limit_k_max 20
_diffrn_reflns_limit_k_min -20
_diffrn_reflns_limit_l_max 25
_diffrn_reflns_limit_l_min -25
_diffrn_reflns_number 65449
_diffrn_reflns_theta_full 25.00
_diffrn_reflns_theta_max 25.00
_diffrn_reflns_theta_min 3.06
_diffrn_standards_decay_% 0.000
_diffrn_standards_interval_time 0
_diffrn_standards_number 0
_exptl_absorpt_coefficient_mu 0.082
_exptl_absorpt_correction_T_max 1.000
_exptl_absorpt_correction_T_min 1.000
_exptl_absorpt_correction_type multi-scan
_exptl_absorpt_process_details 'SADABS multiscan (Sheldrick, 1996)'
_exptl_crystal_colour 'dark red'
_exptl_crystal_density_diffrn 1.069
_exptl_crystal_density_method 'not measured'
_exptl_crystal_description 'very regular fragment'
_exptl_crystal_F_000 1368
_exptl_crystal_size_max 0.19
_exptl_crystal_size_mid 0.16
_exptl_crystal_size_min 0.13
_refine_diff_density_max 0.529
_refine_diff_density_min -0.402
_refine_diff_density_rms 0.053
_refine_ls_extinction_method none
_refine_ls_goodness_of_fit_all 1.068
_refine_ls_goodness_of_fit_ref 1.068
_refine_ls_hydrogen_treatment mixed
_refine_ls_matrix_type full
_refine_ls_number_parameters 420
_refine_ls_number_reflns 6811
_refine_ls_number_restraints 0
_refine_ls_restrained_S_all 1.068
_refine_ls_R_factor_all 0.1022
_refine_ls_R_factor_gt 0.0728
_refine_ls_R_factor_obs 0.0728
_refine_ls_shift/esd_max 0.000
_refine_ls_shift/esd_mean 0.000
_refine_ls_shift/su_max 0.000
_refine_ls_shift/su_mean 0.000
_refine_ls_structure_factor_coef Fsqd
_refine_ls_weighting_details
;
w=1/[\s^2^(Fo^2^)+(0.0771P)^2^+3.5378P] where P=(Fo^2^+2Fc^2^)/3
;
_refine_ls_weighting_scheme calc
_refine_ls_wR_factor_all 0.1916
_refine_ls_wR_factor_gt 0.1737
_refine_ls_wR_factor_obs 0.1737
_refine_ls_wR_factor_ref 0.1916
_reflns_number_gt 5000
_reflns_number_observed 5000
_reflns_number_total 6811
_reflns_observed_criterion >2sigma(I)
_reflns_threshold_expression >2sigma(I)
_cod_data_source_file om050936msi20051031_103402.cif
_cod_data_source_block KWN15B
_cod_depositor_comments
;
The following automatic conversions were performed:
'_publ_contact_autor' tag replaced with '_publ_contact_author'.

Automatic conversion script
Id: cif_correct_tags 1440 2010-10-19 06:21:57Z saulius 

The following automatic conversions were performed:

'_geom_bond_publ_flag' value 'Y' changed to 'y' according to
/home/saulius/struct/CIF-dictionaries/cif_core.dic dictionary named
'cif_core.dic' version 2.4.1 from 2010-06-29 (51
time).

'_geom_angle_publ_flag' value 'Y' changed to 'y' according to
/home/saulius/struct/CIF-dictionaries/cif_core.dic dictionary named
'cif_core.dic' version 2.4.1 from 2010-06-29 (82 times).

Automatic conversion script
Id: cif_fix_values 1715 2011-07-08 13:25:40Z adriana 
;
_cod_original_cell_volume 3876.7(13)
_cod_original_sg_symbol_H-M 'P 21/c'
_cod_database_code 4074840

loop_
_symmetry_equiv_pos_as_xyz
'x, y, z'
'-x, y+1/2, -z+1/2'
'-x, -y, -z'
'x, -y-1/2, z-1/2'

loop_
_atom_site_label
_atom_site_type_symbol
_atom_site_fract_x
_atom_site_fract_y
_atom_site_fract_z
_atom_site_U_iso_or_equiv
_atom_site_adp_type
_atom_site_occupancy
_atom_site_calc_flag
_atom_site_refinement_flags
Al1 Al 0.25876(8) 0.14863(5) 0.35971(4) 0.0325(2) Uani 1 d .
N1 N 0.3588(2) 0.07974(12) 0.42240(10) 0.0291(5) Uani 1 d .
N2 N 0.2714(2) 0.21613(13) 0.44420(10) 0.0326(5) Uani 1 d .
N3 N 0.3488(2) 0.06766(13) 0.30377(10) 0.0336(5) Uani 1 d .
C41 C 0.2748(3) 0.24274(14) 0.30311(11) 0.0342(7) Uani 1 d .
H41A H 0.3394 0.2772 0.3244 0.041 Uiso 1 calc R
H41B H 0.3100 0.2225 0.2661 0.041 Uiso 1 calc R
C42 C 0.1714(4) 0.2930(2) 0.2812(2) 0.0713(11) Uani 1 d .
H42 H 0.1284 0.3092 0.3177 0.086 Uiso 1 calc R
C43 C 0.2164(5) 0.3682(3) 0.2508(3) 0.1016(17) Uani 1 d .
H43A H 0.2586 0.3542 0.2146 0.152 Uiso 1 calc R
H43B H 0.2746 0.3965 0.2803 0.152 Uiso 1 calc R
H43C H 0.1444 0.4017 0.2381 0.152 Uiso 1 calc R
C44 C 0.0768(6) 0.2507(3) 0.2372(2) 0.1054(19) Uani 1 d .
H44A H 0.1189 0.2278 0.2037 0.158 Uiso 1 calc R
H44B H 0.0131 0.2878 0.2201 0.158 Uiso 1 calc R
H44C H 0.0371 0.2092 0.2592 0.158 Uiso 1 calc R
C51 C 0.0821(3) 0.10862(18) 0.36379(13) 0.0385(7) Uani 1 d .
H51A H 0.0305 0.1547 0.3720 0.046 Uiso 1 calc R
H51B H 0.0522 0.0902 0.3219 0.046 Uiso 1 calc R
C52 C 0.0497(3) 0.0446(2) 0.40823(16) 0.0574(9) Uani 1 d .
H52 H 0.1015 0.0540 0.4482 0.069 Uiso 1 calc R
C53 C -0.0886(4) 0.0469(3) 0.4214(2) 0.0891(15) Uani 1 d .
H53A H -0.1423 0.0381 0.3830 0.134 Uiso 1 calc R
H53B H -0.1075 0.0981 0.4383 0.134 Uiso 1 calc R
H53C H -0.1038 0.0059 0.4511 0.134 Uiso 1 calc R
C54 C 0.0816(4) -0.0373(2) 0.3862(2) 0.0715(12) Uani 1 d .
H54A H 0.0303 -0.0491 0.3477 0.107 Uiso 1 calc R
H54B H 0.0648 -0.0759 0.4175 0.107 Uiso 1 calc R
H54C H 0.1701 -0.0394 0.3793 0.107 Uiso 1 calc R
C1 C 0.3008(3) 0.20116(18) 0.55910(13) 0.0434(8) Uani 1 d .
H1A H 0.2899 0.2581 0.5596 0.065 Uiso 1 calc R
H1B H 0.3785 0.1871 0.5840 0.065 Uiso 1 calc R
H1C H 0.2301 0.1760 0.5762 0.065 Uiso 1 calc R
C2 C 0.3068(3) 0.17389(16) 0.49380(12) 0.0321(6) Uani 1 d .
C3 C 0.3531(2) 0.09607(15) 0.48235(12) 0.0281(6) Uani 1 d .
C4 C 0.3993(3) 0.03687(15) 0.53125(12) 0.0311(6) Uani 1 d .
H4 H 0.3490 0.0415 0.5672 0.037 Uiso 1 calc R
C5 C 0.3812(3) -0.04535(15) 0.50263(12) 0.0310(6) Uani 1 d .
H5A H 0.2917 -0.0546 0.4893 0.037 Uiso 1 calc R
H5B H 0.4100 -0.0858 0.5333 0.037 Uiso 1 calc R
C6 C 0.4585(3) -0.04965(15) 0.44656(12) 0.0302(6) Uani 1 d .
H6 H 0.4471 -0.1023 0.4268 0.036 Uiso 1 calc R
C7 C 0.4085(3) 0.01313(14) 0.40105(12) 0.0289(6) Uani 1 d .
C8 C 0.4069(3) 0.00964(15) 0.33558(12) 0.0330(6) Uani 1 d .
C9 C 0.4682(4) -0.05872(18) 0.30603(14) 0.0493(9) Uani 1 d .
H9A H 0.4234 -0.1071 0.3138 0.074 Uiso 1 calc R
H9B H 0.5553 -0.0633 0.3237 0.074 Uiso 1 calc R
H9C H 0.4655 -0.0500 0.2616 0.074 Uiso 1 calc R
C10 C 0.2477(3) 0.29962(16) 0.45011(12) 0.0379(7) Uani 1 d .
C11 C 0.3478(3) 0.35110(17) 0.43922(14) 0.0448(8) Uani 1 d .
C12 C 0.3243(4) 0.43206(19) 0.44021(16) 0.0595(10) Uani 1 d .
H12 H 0.3886 0.4676 0.4323 0.071 Uiso 1 calc R
C13 C 0.2090(5) 0.4609(2) 0.45247(18) 0.0678(12) Uani 1 d .
H13 H 0.1951 0.5158 0.4525 0.081 Uiso 1 calc R
C14 C 0.1141(4) 0.4105(2) 0.46466(16) 0.0611(11) Uani 1 d .
H14 H 0.0365 0.4315 0.4739 0.073 Uiso 1 calc R
C15 C 0.1301(3) 0.32818(18) 0.46375(14) 0.0462(8) Uani 1 d .
C16 C 0.4790(3) 0.3199(2) 0.43018(16) 0.0528(9) Uani 1 d .
H16 H 0.4683 0.2658 0.4128 0.063 Uiso 1 calc R
C17 C 0.5601(4) 0.3130(3) 0.49265(19) 0.0752(12) Uani 1 d .
H17A H 0.6382 0.2859 0.4867 0.113 Uiso 1 calc R
H17B H 0.5145 0.2833 0.5216 0.113 Uiso 1 calc R
H17C H 0.5789 0.3654 0.5092 0.113 Uiso 1 calc R
C18 C 0.5486(5) 0.3684(3) 0.3847(2) 0.0815(13) Uani 1 d .
H18A H 0.5740 0.4187 0.4036 0.122 Uiso 1 calc R
H18B H 0.4933 0.3776 0.3470 0.122 Uiso 1 calc R
H18C H 0.6228 0.3397 0.3748 0.122 Uiso 1 calc R
C19 C 0.0225(3) 0.2745(2) 0.47736(16) 0.0564(9) Uani 1 d .
H19 H 0.0521 0.2192 0.4750 0.068 Uiso 1 calc R
C20 C -0.0182(4) 0.2878(3) 0.54274(19) 0.0817(14) Uani 1 d .
H20A H 0.0538 0.2805 0.5734 0.123 Uiso 1 calc R
H20B H -0.0836 0.2501 0.5503 0.123 Uiso 1 calc R
H20C H -0.0505 0.3411 0.5458 0.123 Uiso 1 calc R
C21 C -0.0920(4) 0.2846(3) 0.4292(2) 0.0756(12) Uani 1 d .
H21A H -0.1259 0.3375 0.4322 0.113 Uiso 1 calc R
H21B H -0.1561 0.2461 0.4370 0.113 Uiso 1 calc R
H21C H -0.0665 0.2765 0.3878 0.113 Uiso 1 calc R
C22 C 0.3596(3) 0.07431(16) 0.23825(13) 0.0385(7) Uani 1 d .
C23 C 0.2595(3) 0.04742(18) 0.19594(14) 0.0443(8) Uani 1 d .
C24 C 0.2707(4) 0.0575(2) 0.13301(15) 0.0583(10) Uani 1 d .
H24 H 0.2046 0.0407 0.1039 0.070 Uiso 1 calc R
C25 C 0.3760(4) 0.0914(2) 0.11201(16) 0.0630(11) Uani 1 d .
H25 H 0.3811 0.0970 0.0691 0.076 Uiso 1 calc R
C26 C 0.4729(4) 0.1169(2) 0.15336(16) 0.0573(10) Uani 1 d .
H26 H 0.5446 0.1395 0.1385 0.069 Uiso 1 calc R
C27 C 0.4673(3) 0.10987(18) 0.21711(14) 0.0445(8) Uani 1 d .
C28 C 0.1465(3) 0.0071(2) 0.21754(16) 0.0562(9) Uani 1 d .
H28 H 0.1451 0.0197 0.2622 0.067 Uiso 1 calc R
C29 C 0.1583(5) -0.0836(3) 0.2121(3) 0.0991(16) Uani 1 d .
H29A H 0.1674 -0.0977 0.1693 0.149 Uiso 1 calc R
H29B H 0.0832 -0.1085 0.2251 0.149 Uiso 1 calc R
H29C H 0.2317 -0.1015 0.2386 0.149 Uiso 1 calc R
C30 C 0.0219(4) 0.0338(3) 0.1844(2) 0.0955(16) Uani 1 d .
H30A H 0.0184 0.0198 0.1408 0.143 Uiso 1 calc R
H30B H 0.0141 0.0907 0.1884 0.143 Uiso 1 calc R
H30C H -0.0468 0.0081 0.2028 0.143 Uiso 1 calc R
C31 C 0.5761(4) 0.1404(2) 0.26072(17) 0.0592(9) Uani 1 d .
H31 H 0.5520 0.1370 0.3037 0.071 Uiso 1 calc R
C32 C 0.6081(4) 0.2270(2) 0.2477(2) 0.0837(14) Uani 1 d .
H32A H 0.6684 0.2466 0.2807 0.126 Uiso 1 calc R
H32B H 0.5318 0.2586 0.2457 0.126 Uiso 1 calc R
H32C H 0.6442 0.2305 0.2083 0.126 Uiso 1 calc R
C33 C 0.6951(5) 0.0915(3) 0.2574(3) 0.1041(18) Uani 1 d .
H33A H 0.6763 0.0361 0.2637 0.156 Uiso 1 calc R
H33B H 0.7595 0.1089 0.2894 0.156 Uiso 1 calc R
H33C H 0.7253 0.0982 0.2168 0.156 Uiso 1 calc R

loop_
_atom_site_aniso_label
_atom_site_aniso_U_11
_atom_site_aniso_U_22
_atom_site_aniso_U_33
_atom_site_aniso_U_23
_atom_site_aniso_U_13
_atom_site_aniso_U_12
Al1 0.0378(5) 0.0283(4) 0.0304(4) 0.0060(3) -0.0014(3) 0.0083(4)
N1 0.0333(13) 0.0231(11) 0.0300(12) 0.0017(9) -0.0021(9) 0.0047(9)
N2 0.0399(14) 0.0256(12) 0.0318(12) 0.0020(9) 0.0006(10) 0.0087(10)
N3 0.0427(14) 0.0287(12) 0.0281(12) 0.0027(9) -0.0024(10) 0.0044(10)
C41 0.066(2) 0.0191(13) 0.0173(13) 0.0037(10) 0.0061(12) 0.0026(13)
C42 0.082(3) 0.062(2) 0.069(3) 0.014(2) 0.004(2) 0.009(2)
C43 0.101(4) 0.074(3) 0.129(4) 0.054(3) 0.007(3) 0.020(3)
C44 0.135(5) 0.081(3) 0.089(3) 0.016(3) -0.044(3) 0.007(3)
C51 0.0321(16) 0.0472(17) 0.0355(16) -0.0025(13) 0.0003(12) 0.0063(13)
C52 0.045(2) 0.077(3) 0.049(2) 0.0121(18) -0.0007(15) -0.0110(18)
C53 0.056(3) 0.126(4) 0.087(3) 0.028(3) 0.015(2) -0.009(3)
C54 0.069(3) 0.064(3) 0.077(3) 0.018(2) -0.009(2) -0.021(2)
C1 0.055(2) 0.0382(17) 0.0369(16) 0.0018(13) 0.0023(14) 0.0165(14)
C2 0.0345(16) 0.0301(14) 0.0311(14) 0.0016(11) 0.0004(12) 0.0055(12)
C3 0.0296(15) 0.0254(13) 0.0284(14) 0.0036(11) -0.0012(11) 0.0052(11)
C4 0.0369(16) 0.0271(14) 0.0293(14) 0.0031(11) 0.0037(11) 0.0054(12)
C5 0.0321(15) 0.0267(14) 0.0332(14) 0.0066(11) -0.0016(11) -0.0007(11)
C6 0.0382(16) 0.0203(13) 0.0310(14) -0.0006(10) -0.0024(12) 0.0034(11)
C7 0.0315(15) 0.0214(13) 0.0327(14) 0.0000(11) -0.0030(11) 0.0028(11)
C8 0.0397(17) 0.0245(13) 0.0336(15) -0.0003(11) -0.0024(12) 0.0027(12)
C9 0.077(2) 0.0352(16) 0.0346(16) -0.0014(13) 0.0023(15) 0.0175(16)
C10 0.054(2) 0.0297(15) 0.0289(15) 0.0021(11) -0.0015(13) 0.0137(14)
C11 0.065(2) 0.0329(16) 0.0355(16) 0.0010(13) 0.0019(15) 0.0051(15)
C12 0.090(3) 0.0327(17) 0.054(2) 0.0003(15) -0.0035(19) 0.0021(18)
C13 0.103(4) 0.0322(18) 0.064(2) 0.0002(17) -0.011(2) 0.022(2)
C14 0.077(3) 0.050(2) 0.053(2) -0.0045(17) -0.0068(19) 0.038(2)
C15 0.060(2) 0.0417(17) 0.0353(16) -0.0001(13) -0.0028(15) 0.0232(16)
C16 0.066(2) 0.0418(18) 0.053(2) -0.0080(15) 0.0159(17) -0.0054(16)
C17 0.059(3) 0.099(3) 0.068(3) -0.006(2) 0.006(2) 0.008(2)
C18 0.098(3) 0.065(3) 0.086(3) -0.004(2) 0.034(3) -0.024(2)
C19 0.054(2) 0.061(2) 0.055(2) 0.0055(17) 0.0100(17) 0.0275(18)
C20 0.085(3) 0.096(3) 0.069(3) 0.009(2) 0.029(2) 0.039(3)
C21 0.053(2) 0.088(3) 0.085(3) 0.005(2) 0.004(2) 0.026(2)
C22 0.054(2) 0.0306(15) 0.0297(15) 0.0019(12) 0.0003(13) 0.0148(14)
C23 0.056(2) 0.0395(17) 0.0363(17) -0.0019(13) -0.0031(14) 0.0113(15)
C24 0.078(3) 0.059(2) 0.0340(18) -0.0041(15) -0.0127(18) 0.017(2)
C25 0.098(3) 0.057(2) 0.0351(18) 0.0100(16) 0.010(2) 0.016(2)
C26 0.082(3) 0.0459(19) 0.046(2) 0.0107(16) 0.0176(19) 0.0080(18)
C27 0.059(2) 0.0351(16) 0.0398(17) 0.0082(13) 0.0097(15) 0.0095(15)
C28 0.056(2) 0.066(2) 0.0437(19) -0.0131(16) -0.0096(16) 0.0036(18)
C29 0.099(4) 0.065(3) 0.136(5) -0.012(3) 0.026(3) -0.014(3)
C30 0.062(3) 0.128(4) 0.091(3) -0.008(3) -0.019(2) 0.005(3)
C31 0.066(2) 0.058(2) 0.055(2) 0.0074(17) 0.0112(18) -0.0092(19)
C32 0.077(3) 0.057(2) 0.120(4) 0.001(2) 0.024(3) -0.013(2)
C33 0.082(4) 0.076(3) 0.147(5) 0.015(3) -0.023(3) 0.012(3)

loop_
_atom_type_symbol
_atom_type_description
_atom_type_scat_dispersion_real
_atom_type_scat_dispersion_imag
_atom_type_scat_source
C C 0.0033 0.0016 'International Tables Vol C Tables 4.2.6.8 and 6.1.1.4'
H H 0.0000 0.0000 'International Tables Vol C Tables 4.2.6.8 and 6.1.1.4'
N N 0.0061 0.0033 'International Tables Vol C Tables 4.2.6.8 and 6.1.1.4'
Al Al 0.0645 0.0514 'International Tables Vol C Tables 4.2.6.8 and 6.1.1.4'

loop_
_geom_angle_atom_site_label_1
_geom_angle_atom_site_label_2
_geom_angle_atom_site_label_3
_geom_angle
_geom_angle_site_symmetry_3
_geom_angle_publ_flag
N1 Al1 C51 102.14(11) . y
N1 Al1 C41 142.35(12) . y
C51 Al1 C41 115.31(13) . y
N1 Al1 N3 76.74(9) . y
C51 Al1 N3 106.69(11) . y
C41 Al1 N3 95.30(10) . y
N1 Al1 N2 75.57(9) . y
C51 Al1 N2 96.92(11) . y
C41 Al1 N2 95.41(10) . y
N3 Al1 N2 146.71(9) . y
C3 N1 C7 124.4(2) . y
C3 N1 Al1 117.58(17) . y
C7 N1 Al1 117.01(17) . y
C2 N2 C10 120.0(2) . y
C2 N2 Al1 113.21(17) . y
C10 N2 Al1 126.83(17) . y
C8 N3 C22 119.5(2) . y
C8 N3 Al1 113.55(18) . y
C22 N3 Al1 126.70(17) . y
C42 C41 Al1 123.8(3) . y
C41 C42 C44 111.8(4) . y
C41 C42 C43 111.8(4) . y
C44 C42 C43 110.1(4) . y
C52 C51 Al1 123.0(2) . y
C51 C52 C54 112.5(3) . y
C51 C52 C53 112.7(3) . y
C54 C52 C53 109.4(3) . y
N2 C2 C3 115.7(2) . y
N2 C2 C1 124.7(2) . y
C3 C2 C1 119.6(2) . y
N1 C3 C2 114.1(2) . y
N1 C3 C4 120.2(2) . y
C2 C3 C4 125.7(2) . y
C3 C4 C5 107.6(2) . y
C3 C4 C6 111.3(2) 3_656 y
C5 C4 C6 109.3(2) 3_656 y
C4 C5 C6 107.9(2) . y
C7 C6 C5 107.5(2) . y
C7 C6 C4 111.8(2) 3_656 y
C5 C6 C4 109.4(2) 3_656 y
N1 C7 C8 114.4(2) . y
N1 C7 C6 119.4(2) . y
C8 C7 C6 126.2(2) . y
N3 C8 C7 116.7(2) . y
N3 C8 C9 123.6(2) . y
C7 C8 C9 119.7(2) . y
C15 C10 C11 121.8(3) . y
C15 C10 N2 121.6(3) . y
C11 C10 N2 116.5(3) . y
C12 C11 C10 117.6(3) . y
C12 C11 C16 120.7(3) . y
C10 C11 C16 121.6(3) . y
C13 C12 C11 121.2(4) . y
C14 C13 C12 120.6(3) . y
C13 C14 C15 121.5(4) . y
C10 C15 C14 117.2(3) . y
C10 C15 C19 123.0(3) . y
C14 C15 C19 119.8(3) . y
C11 C16 C18 114.0(3) . y
C11 C16 C17 110.9(3) . y
C18 C16 C17 109.9(3) . y
C15 C19 C21 111.6(3) . y
C15 C19 C20 112.4(3) . y
C21 C19 C20 109.3(3) . y
C23 C22 C27 120.9(3) . y
C23 C22 N3 119.0(3) . y
C27 C22 N3 120.1(3) . y
C24 C23 C22 117.5(3) . y
C24 C23 C28 120.9(3) . y
C22 C23 C28 121.6(3) . y
C25 C24 C23 121.9(3) . y
C26 C25 C24 120.2(3) . y
C25 C26 C27 121.1(4) . y
C26 C27 C22 118.3(3) . y
C26 C27 C31 118.9(3) . y
C22 C27 C31 122.8(3) . y
C23 C28 C30 114.2(3) . y
C23 C28 C29 110.8(3) . y
C30 C28 C29 109.6(4) . y
C27 C31 C33 112.0(3) . y
C27 C31 C32 112.4(3) . y
C33 C31 C32 108.0(4) . y

loop_
_geom_bond_atom_site_label_1
_geom_bond_atom_site_label_2
_geom_bond_distance
_geom_bond_site_symmetry_2
_geom_bond_publ_flag
Al1 N1 2.010(2) . y
Al1 C51 2.010(3) . y
Al1 C41 2.026(2) . y
Al1 N3 2.120(2) . y
Al1 N2 2.147(2) . y
N1 C3 1.333(3) . y
N1 C7 1.347(3) . y
N2 C2 1.312(3) . y
N2 C10 1.443(3) . y
N3 C8 1.317(3) . y
N3 C22 1.437(4) . y
C41 C42 1.434(5) . y
C42 C44 1.496(6) . y
C42 C43 1.531(6) . y
C51 C52 1.510(4) . y
C52 C54 1.515(6) . y
C52 C53 1.529(6) . y
C1 C2 1.493(4) . y
C2 C3 1.436(4) . y
C3 C4 1.503(3) . y
C4 C5 1.527(4) . y
C4 C6 1.557(4) 3_656 y
C5 C6 1.535(4) . y
C6 C7 1.508(3) . y
C6 C4 1.557(4) 3_656 y
C7 C8 1.415(4) . y
C8 C9 1.502(4) . y
C10 C15 1.402(4) . y
C10 C11 1.414(5) . y
C11 C12 1.393(4) . y
C11 C16 1.525(5) . y
C12 C13 1.372(6) . y
C13 C14 1.368(6) . y
C14 C15 1.403(5) . y
C15 C19 1.513(5) . y
C16 C18 1.528(5) . y
C16 C17 1.533(5) . y
C19 C21 1.532(5) . y
C19 C20 1.536(5) . y
C22 C23 1.409(4) . y
C22 C27 1.412(5) . y
C23 C24 1.389(5) . y
C23 C28 1.498(5) . y
C24 C25 1.376(6) . y
C25 C26 1.366(5) . y
C26 C27 1.391(5) . y
C27 C31 1.510(5) . y
C28 C30 1.513(5) . y
C28 C29 1.544(6) . y
C31 C33 1.521(6) . y
C31 C32 1.537(5) . y
